data_1560212
loop_
_publ_author_name
'Yanagi, Tomoyuki'
'Tanaka, Takayuki'
'Yorimitsu, Hideki'

_publ_section_title
;
 Asymmetric systematic synthesis, structures, and (chir)optical properties
 of a series of dihetero[8]helicenes
;
_journal_issue 8
_journal_name_full 'Chemical Science'
_journal_page_first 2784
_journal_page_last 2793
_journal_paper_doi 10.1039/D1SC00044F
_journal_volume 12
_journal_year 2021
_chemical_formula_moiety 'C30 H16 O2'
_chemical_formula_sum 'C30 H16 O2'
_chemical_formula_weight 408.43
_space_group_crystal_system monoclinic
_space_group_IT_number 14
_space_group_name_Hall '-P 2ybc'
_space_group_name_H-M_alt 'P 1 21/c 1'
_atom_sites_solution_hydrogens geom
_audit_block_doi 10.5517/ccdc.csd.cc1mht75
_audit_creation_method SHELXL-2014/7
_audit_update_record
;
2016-12-08 deposited with the CCDC.	2021-01-29 downloaded from the CCDC.
;
_cell_angle_alpha 90
_cell_angle_beta 102.4682(19)
_cell_angle_gamma 90
_cell_formula_units_Z 4
_cell_length_a 8.1656(12)
_cell_length_b 15.1358(14)
_cell_length_c 15.7979(16)
_cell_measurement_reflns_used 1574
_cell_measurement_temperature 93(2)
_cell_measurement_theta_max 68.2
_cell_measurement_theta_min 31.4
_cell_volume 1906.5(4)
_computing_structure_refinement 'SHELXL-2014/7 (Sheldrick, 2014)'
_diffrn_ambient_temperature 93(2)
_diffrn_detector_area_resol_mean 5.8140
_diffrn_measured_fraction_theta_full 0.970
_diffrn_measured_fraction_theta_max 0.969
_diffrn_measurement_device_type 'Rigaku XtaLAB P200'
_diffrn_measurement_method \w
_diffrn_radiation_monochromator graphite
_diffrn_radiation_source 'fine-focus sealed tube'
_diffrn_radiation_type CuK\a
_diffrn_radiation_wavelength 1.54187
_diffrn_reflns_av_R_equivalents 0.0161
_diffrn_reflns_av_unetI/netI 0.0126
_diffrn_reflns_Laue_measured_fraction_full 0.970
_diffrn_reflns_Laue_measured_fraction_max 0.969
_diffrn_reflns_limit_h_max 7
_diffrn_reflns_limit_h_min -9
_diffrn_reflns_limit_k_max 17
_diffrn_reflns_limit_k_min -18
_diffrn_reflns_limit_l_max 19
_diffrn_reflns_limit_l_min -19
_diffrn_reflns_number 12720
_diffrn_reflns_point_group_measured_fraction_full 0.970
_diffrn_reflns_point_group_measured_fraction_max 0.969
_diffrn_reflns_theta_full 67.687
_diffrn_reflns_theta_max 68.228
_diffrn_reflns_theta_min 6.515
_exptl_absorpt_coefficient_mu 0.696
_exptl_absorpt_correction_T_max 1.000
_exptl_absorpt_correction_T_min 0.893
_exptl_absorpt_correction_type multi-scan
_exptl_absorpt_process_details 'REQAB (Rigaku, 1998)'
_exptl_crystal_colour Colorless
_exptl_crystal_density_diffrn 1.423
_exptl_crystal_description Prism
_exptl_crystal_F_000 848
_exptl_crystal_size_max 0.190
_exptl_crystal_size_mid 0.120
_exptl_crystal_size_min 0.030
_refine_diff_density_max 0.183
_refine_diff_density_min -0.202
_refine_diff_density_rms 0.036
_refine_ls_extinction_method none
_refine_ls_goodness_of_fit_ref 1.046
_refine_ls_hydrogen_treatment constr
_refine_ls_matrix_type full
_refine_ls_number_parameters 289
_refine_ls_number_reflns 3386
_refine_ls_number_restraints 0
_refine_ls_restrained_S_all 1.046
_refine_ls_R_factor_all 0.0341
_refine_ls_R_factor_gt 0.0313
_refine_ls_shift/su_max 0.000
_refine_ls_shift/su_mean 0.000
_refine_ls_structure_factor_coef Fsqd
_refine_ls_weighting_details 'w=1/[\s^2^(Fo^2^)+(0.0507P)^2^+0.4445P] where P=(Fo^2^+2Fc^2^)/3'
_refine_ls_weighting_scheme calc
_refine_ls_wR_factor_gt 0.0825
_refine_ls_wR_factor_ref 0.0844
_reflns_Friedel_coverage 0.000
_reflns_number_gt 3094
_reflns_number_total 3386
_reflns_threshold_expression 'I > 2\s(I)'
_cod_data_source_file d1sc00044f2.cif
_cod_data_source_block 160602YA
_cod_depositor_comments
;
The following automatic conversions were performed:

data item '_exptl_absorpt_correction_type' value 'Multi-scan' was
changed to 'multi-scan' in accordance with the
/home/data/users/saulius/crontab/automatic-downloads/rss-feeds/RSC/lib/dictionaries/cif_core.dic
dictionary named 'cif_core.dic' version 2.4.2 last updated on
2011-04-26.

Automatic conversion script
Id: cif_fix_values 7556 2019-12-06 15:28:31Z antanas 

 Adding full bibliography for 1560212--1560217.cif.
;
_cod_original_sg_symbol_H-M 'P 21/c'
_cod_database_code 1560212
_shelx_shelxl_version_number 2014/7
_shelx_space_group_comment
;
The symmetry employed for this shelxl refinement is uniquely defined
by the following loop, which should always be used as a source of
symmetry information in preference to the above space-group names.
They are only intended as comments.
;
_shelx_estimated_absorpt_t_min 0.879
_shelx_estimated_absorpt_t_max 0.979

loop_
_space_group_symop_operation_xyz
'x, y, z'
'-x, y+1/2, -z+1/2'
'-x, -y, -z'
'x, -y-1/2, z-1/2'

loop_
_atom_site_label
_atom_site_type_symbol
_atom_site_fract_x
_atom_site_fract_y
_atom_site_fract_z
_atom_site_U_iso_or_equiv
_atom_site_adp_type
_atom_site_occupancy
_atom_site_site_symmetry_order
_atom_site_calc_flag
_atom_site_refinement_flags_posn
_atom_site_refinement_flags_adp
_atom_site_refinement_flags_occupancy
_atom_site_disorder_assembly
_atom_site_disorder_group
O1 O 0.14947(9) 0.50814(5) 0.09751(5) 0.02301(19) Uani 1 1 d . . . . .
O2 O 0.99146(10) 0.66839(5) 0.16172(5) 0.02483(19) Uani 1 1 d . . . . .
C3 C 0.51898(13) 0.42501(7) 0.24333(6) 0.0181(2) Uani 1 1 d . . . . .
C4 C 0.69467(14) 0.42075(7) 0.25275(6) 0.0192(2) Uani 1 1 d . . . . .
H1 H 0.7474 0.4565 0.2170 0.023 Uiso 1 1 calc R U . . .
C5 C 0.40936(13) 0.48001(7) 0.18155(6) 0.0180(2) Uani 1 1 d . . . . .
C6 C 0.23893(14) 0.46332(7) 0.16796(7) 0.0207(2) Uani 1 1 d . . . . .
C7 C 0.26483(15) 0.36073(8) 0.28171(7) 0.0251(3) Uani 1 1 d . . . . .
H2 H 0.2172 0.3238 0.3187 0.030 Uiso 1 1 calc R U . . .
C8 C 0.55834(14) 0.59920(7) 0.09501(7) 0.0187(2) Uani 1 1 d . . . . .
C9 C 0.35417(15) 0.63859(7) -0.04085(7) 0.0242(3) Uani 1 1 d . . . . .
H3 H 0.3327 0.6662 -0.0961 0.029 Uiso 1 1 calc R U . . .
C10 C 0.67809(15) 0.58154(8) 0.48419(7) 0.0265(3) Uani 1 1 d . . . . .
H4 H 0.6519 0.5675 0.5384 0.032 Uiso 1 1 calc R U . . .
C11 C 0.26654(14) 0.55547(7) 0.06608(7) 0.0210(2) Uani 1 1 d . . . . .
C12 C 0.80218(14) 0.62211(7) 0.23964(7) 0.0194(2) Uani 1 1 d . . . . .
C13 C 0.42670(13) 0.54686(7) 0.11741(6) 0.0184(2) Uani 1 1 d . . . . .
C14 C 0.52100(15) 0.63716(7) 0.00945(7) 0.0216(2) Uani 1 1 d . . . . .
C15 C 0.16151(15) 0.40616(8) 0.21671(7) 0.0251(3) Uani 1 1 d . . . . .
H5 H 0.0431 0.3993 0.2052 0.030 Uiso 1 1 calc R U . . .
C16 C 0.64921(16) 0.67672(7) -0.02606(7) 0.0246(3) Uani 1 1 d . . . . .
H6 H 0.6214 0.6998 -0.0833 0.030 Uiso 1 1 calc R U . . .
C17 C 0.54610(15) 0.31426(7) 0.35857(7) 0.0243(3) Uani 1 1 d . . . . .
H7 H 0.4964 0.2788 0.3958 0.029 Uiso 1 1 calc R U . . .
C18 C 0.44225(14) 0.36759(7) 0.29510(7) 0.0212(2) Uani 1 1 d . . . . .
C19 C 1.05317(15) 0.62744(8) 0.39314(8) 0.0289(3) Uani 1 1 d . . . . .
H8 H 1.1386 0.6240 0.4445 0.035 Uiso 1 1 calc R U . . .
C20 C 0.58564(14) 0.60741(7) 0.33064(7) 0.0207(2) Uani 1 1 d . . . . .
H9 H 0.4968 0.6149 0.2813 0.025 Uiso 1 1 calc R U . . .
C21 C 0.71976(14) 0.62083(7) 0.14757(7) 0.0193(2) Uani 1 1 d . . . . .
C22 C 0.88412(14) 0.60925(7) 0.39750(7) 0.0236(2) Uani 1 1 d . . . . .
C23 C 0.83984(14) 0.65519(7) 0.10589(7) 0.0218(2) Uani 1 1 d . . . . .
C24 C 0.84126(15) 0.59104(8) 0.47799(7) 0.0264(3) Uani 1 1 d . . . . .
H10 H 0.9278 0.5853 0.5286 0.032 Uiso 1 1 calc R U . . .
C25 C 0.54903(15) 0.59256(7) 0.41028(7) 0.0242(2) Uani 1 1 d . . . . .
H11 H 0.4353 0.5897 0.4154 0.029 Uiso 1 1 calc R U . . .
C26 C 0.75308(14) 0.61173(7) 0.32113(7) 0.0201(2) Uani 1 1 d . . . . .
C27 C 0.79058(15) 0.36571(7) 0.31283(7) 0.0228(2) Uani 1 1 d . . . . .
H12 H 0.9085 0.3633 0.3177 0.027 Uiso 1 1 calc R U . . .
C28 C 0.96640(14) 0.64655(7) 0.24229(7) 0.0231(2) Uani 1 1 d . . . . .
C29 C 0.71584(15) 0.31289(7) 0.36720(7) 0.0255(3) Uani 1 1 d . . . . .
H13 H 0.7834 0.2764 0.4098 0.031 Uiso 1 1 calc R U . . .
C30 C 0.81050(15) 0.68247(7) 0.01948(7) 0.0254(3) Uani 1 1 d . . . . .
H14 H 0.8981 0.7038 -0.0060 0.031 Uiso 1 1 calc R U . . .
C31 C 0.22384(15) 0.60145(7) -0.01213(7) 0.0243(3) Uani 1 1 d . . . . .
H15 H 0.1110 0.6066 -0.0435 0.029 Uiso 1 1 calc R U . . .
C32 C 1.09519(15) 0.64970(8) 0.31670(8) 0.0285(3) Uani 1 1 d . . . . .
H16 H 1.2062 0.6665 0.3142 0.034 Uiso 1 1 calc R U . . .

loop_
_atom_site_aniso_label
_atom_site_aniso_U_11
_atom_site_aniso_U_22
_atom_site_aniso_U_33
_atom_site_aniso_U_23
_atom_site_aniso_U_13
_atom_site_aniso_U_12
O1 0.0182(4) 0.0269(4) 0.0225(4) -0.0012(3) 0.0010(3) 0.0003(3)
O2 0.0229(4) 0.0241(4) 0.0290(4) -0.0016(3) 0.0091(3) -0.0041(3)
C3 0.0214(6) 0.0159(5) 0.0169(5) -0.0037(4) 0.0037(4) -0.0012(4)
C4 0.0222(6) 0.0173(5) 0.0185(5) -0.0021(4) 0.0050(4) -0.0010(4)
C5 0.0194(6) 0.0174(5) 0.0172(5) -0.0040(4) 0.0040(4) -0.0010(4)
C6 0.0200(6) 0.0221(5) 0.0190(5) -0.0039(4) 0.0020(4) 0.0009(4)
C7 0.0261(6) 0.0250(6) 0.0256(6) -0.0011(4) 0.0090(5) -0.0064(5)
C8 0.0233(6) 0.0145(5) 0.0187(5) -0.0020(4) 0.0051(4) 0.0026(4)
C9 0.0355(7) 0.0195(5) 0.0163(5) -0.0016(4) 0.0024(5) 0.0048(4)
C10 0.0358(7) 0.0236(6) 0.0206(5) -0.0023(4) 0.0072(5) -0.0011(5)
C11 0.0222(6) 0.0195(5) 0.0209(5) -0.0038(4) 0.0039(4) 0.0010(4)
C12 0.0192(6) 0.0149(5) 0.0233(5) -0.0018(4) 0.0028(4) -0.0004(4)
C13 0.0207(6) 0.0166(5) 0.0173(5) -0.0028(4) 0.0028(4) 0.0023(4)
C14 0.0324(7) 0.0143(5) 0.0183(5) -0.0026(4) 0.0060(4) 0.0024(4)
C15 0.0192(6) 0.0301(6) 0.0262(6) -0.0047(5) 0.0055(4) -0.0052(4)
C16 0.0388(7) 0.0163(5) 0.0204(5) -0.0002(4) 0.0102(5) 0.0032(4)
C17 0.0319(7) 0.0182(5) 0.0239(5) 0.0019(4) 0.0083(5) -0.0024(4)
C18 0.0261(6) 0.0176(5) 0.0206(5) -0.0033(4) 0.0065(4) -0.0026(4)
C19 0.0227(7) 0.0306(6) 0.0295(6) -0.0042(5) -0.0028(5) 0.0004(5)
C20 0.0228(6) 0.0178(5) 0.0208(5) -0.0040(4) 0.0028(4) -0.0008(4)
C21 0.0225(6) 0.0143(5) 0.0214(5) -0.0008(4) 0.0059(4) 0.0014(4)
C22 0.0250(6) 0.0195(5) 0.0241(6) -0.0036(4) 0.0009(5) 0.0008(4)
C23 0.0234(6) 0.0167(5) 0.0259(5) -0.0026(4) 0.0066(4) -0.0002(4)
C24 0.0314(7) 0.0239(6) 0.0205(5) -0.0030(4) -0.0019(5) 0.0010(5)
C25 0.0256(6) 0.0222(6) 0.0255(5) -0.0041(4) 0.0073(5) -0.0016(4)
C26 0.0235(6) 0.0144(5) 0.0215(5) -0.0024(4) 0.0029(4) -0.0004(4)
C27 0.0222(6) 0.0231(5) 0.0229(5) -0.0008(4) 0.0046(4) 0.0030(4)
C28 0.0235(6) 0.0193(5) 0.0270(6) -0.0021(4) 0.0069(5) -0.0009(4)
C29 0.0323(7) 0.0209(5) 0.0223(5) 0.0034(4) 0.0040(5) 0.0048(5)
C30 0.0344(7) 0.0180(5) 0.0279(6) -0.0005(4) 0.0154(5) -0.0013(4)
C31 0.0261(6) 0.0241(6) 0.0197(5) -0.0036(4) -0.0015(4) 0.0057(5)
C32 0.0187(6) 0.0296(6) 0.0359(6) -0.0044(5) 0.0032(5) -0.0031(5)

loop_
_atom_type_symbol
_atom_type_description
_atom_type_scat_dispersion_real
_atom_type_scat_dispersion_imag
_atom_type_scat_source
C C 0.0181 0.0091 'International Tables Vol C Tables 4.2.6.8 and 6.1.1.4'
H H 0.0000 0.0000 'International Tables Vol C Tables 4.2.6.8 and 6.1.1.4'
O O 0.0492 0.0322 'International Tables Vol C Tables 4.2.6.8 and 6.1.1.4'

loop_
_citation_id
_citation_doi
_citation_year
1 10.1021/jacs.6b10278 2016

loop_
_geom_angle_atom_site_label_1
_geom_angle_atom_site_label_2
_geom_angle_atom_site_label_3
_geom_angle
_geom_angle_site_symmetry_1
_geom_angle_site_symmetry_3
_geom_angle_publ_flag
C11 O1 C6 105.16(8) . . ?
C23 O2 C28 105.48(8) . . ?
C4 C3 C18 118.26(10) . . ?
C4 C3 C5 124.57(10) . . ?
C18 C3 C5 117.08(10) . . ?
C27 C4 C3 121.03(10) . . ?
C6 C5 C3 117.19(10) . . ?
C6 C5 C13 105.28(9) . . ?
C3 C5 C13 137.09(10) . . ?
O1 C6 C5 112.14(9) . . ?
O1 C6 C15 121.91(10) . . ?
C5 C6 C15 125.93(10) . . ?
C15 C7 C18 121.28(10) . . ?
C21 C8 C14 115.72(10) . . ?
C21 C8 C13 128.63(10) . . ?
C14 C8 C13 115.62(10) . . ?
C31 C9 C14 122.00(10) . . ?
C24 C10 C25 119.81(10) . . ?
O1 C11 C13 112.47(9) . . ?
O1 C11 C31 121.40(10) . . ?
C13 C11 C31 126.01(11) . . ?
C28 C12 C26 117.28(10) . . ?
C28 C12 C21 105.56(9) . . ?
C26 C12 C21 136.94(10) . . ?
C11 C13 C8 117.65(9) . . ?
C11 C13 C5 104.48(9) . . ?
C8 C13 C5 137.84(10) . . ?
C9 C14 C16 118.12(10) . . ?
C9 C14 C8 120.94(10) . . ?
C16 C14 C8 120.91(10) . . ?
C7 C15 C6 116.54(10) . . ?
C30 C16 C14 121.96(10) . . ?
C29 C17 C18 121.29(10) . . ?
C17 C18 C7 119.89(10) . . ?
C17 C18 C3 118.85(10) . . ?
C7 C18 C3 121.22(10) . . ?
C32 C19 C22 121.43(11) . . ?
C25 C20 C26 120.91(10) . . ?
C23 C21 C8 117.60(10) . . ?
C23 C21 C12 104.17(9) . . ?
C8 C21 C12 138.15(10) . . ?
C24 C22 C19 120.73(10) . . ?
C24 C22 C26 118.53(11) . . ?
C19 C22 C26 120.71(10) . . ?
O2 C23 C21 112.33(9) . . ?
O2 C23 C30 121.76(10) . . ?
C21 C23 C30 125.60(11) . . ?
C10 C24 C22 121.28(10) . . ?
C20 C25 C10 120.58(11) . . ?
C20 C26 C22 118.38(10) . . ?
C20 C26 C12 124.44(10) . . ?
C22 C26 C12 117.14(10) . . ?
C4 C27 C29 120.60(11) . . ?
O2 C28 C12 111.96(10) . . ?
O2 C28 C32 122.39(10) . . ?
C12 C28 C32 125.65(11) . . ?
C17 C29 C27 119.77(10) . . ?
C16 C30 C23 116.12(10) . . ?
C9 C31 C11 115.86(11) . . ?
C19 C32 C28 116.58(11) . . ?

loop_
_geom_bond_atom_site_label_1
_geom_bond_atom_site_label_2
_geom_bond_distance
_geom_bond_site_symmetry_2
_geom_bond_publ_flag
O1 C11 1.3705(14) . ?
O1 C6 1.3717(13) . ?
O2 C23 1.3708(14) . ?
O2 C28 1.3726(14) . ?
C3 C4 1.4114(16) . ?
C3 C18 1.4276(15) . ?
C3 C5 1.4385(15) . ?
C4 C27 1.3737(15) . ?
C5 C6 1.3848(16) . ?
C5 C13 1.4603(15) . ?
C6 C15 1.3969(16) . ?
C7 C15 1.3657(17) . ?
C7 C18 1.4220(17) . ?
C8 C21 1.4358(16) . ?
C8 C14 1.4395(15) . ?
C8 C13 1.4396(15) . ?
C9 C31 1.3649(17) . ?
C9 C14 1.4213(17) . ?
C10 C24 1.3646(18) . ?
C10 C25 1.4038(16) . ?
C11 C13 1.3882(16) . ?
C11 C31 1.3952(16) . ?
C12 C28 1.3829(16) . ?
C12 C26 1.4371(15) . ?
C12 C21 1.4650(15) . ?
C14 C16 1.4222(16) . ?
C16 C30 1.3604(18) . ?
C17 C29 1.3633(17) . ?
C17 C18 1.4174(16) . ?
C19 C32 1.3669(17) . ?
C19 C22 1.4238(17) . ?
C20 C25 1.3729(15) . ?
C20 C26 1.4090(16) . ?
C21 C23 1.3944(16) . ?
C22 C24 1.4167(16) . ?
C22 C26 1.4299(15) . ?
C23 C30 1.3964(16) . ?
C27 C29 1.4056(16) . ?
C28 C32 1.3986(17) . ?

loop_
_geom_torsion_atom_site_label_1
_geom_torsion_atom_site_label_2
_geom_torsion_atom_site_label_3
_geom_torsion_atom_site_label_4
_geom_torsion
_geom_torsion_site_symmetry_1
_geom_torsion_site_symmetry_2
_geom_torsion_site_symmetry_3
_geom_torsion_site_symmetry_4
_geom_torsion_publ_flag
C18 C3 C4 C27 -2.84(15) . . . . ?
C5 C3 C4 C27 -179.30(10) . . . . ?
C4 C3 C5 C6 166.87(10) . . . . ?
C18 C3 C5 C6 -9.62(14) . . . . ?
C4 C3 C5 C13 -4.10(18) . . . . ?
C18 C3 C5 C13 179.41(11) . . . . ?
C11 O1 C6 C5 -0.69(11) . . . . ?
C11 O1 C6 C15 -178.94(10) . . . . ?
C3 C5 C6 O1 -169.02(8) . . . . ?
C13 C5 C6 O1 4.62(11) . . . . ?
C3 C5 C6 C15 9.15(16) . . . . ?
C13 C5 C6 C15 -177.21(10) . . . . ?
C6 O1 C11 C13 -3.91(11) . . . . ?
C6 O1 C11 C31 172.35(10) . . . . ?
O1 C11 C13 C8 -175.05(9) . . . . ?
C31 C11 C13 C8 8.89(16) . . . . ?
O1 C11 C13 C5 6.61(11) . . . . ?
C31 C11 C13 C5 -169.44(10) . . . . ?
C21 C8 C13 C11 162.03(10) . . . . ?
C14 C8 C13 C11 -15.81(14) . . . . ?
C21 C8 C13 C5 -20.4(2) . . . . ?
C14 C8 C13 C5 161.79(11) . . . . ?
C6 C5 C13 C11 -6.56(11) . . . . ?
C3 C5 C13 C11 165.13(11) . . . . ?
C6 C5 C13 C8 175.64(12) . . . . ?
C3 C5 C13 C8 -12.7(2) . . . . ?
C31 C9 C14 C16 179.36(10) . . . . ?
C31 C9 C14 C8 -2.54(16) . . . . ?
C21 C8 C14 C9 -164.92(9) . . . . ?
C13 C8 C14 C9 13.21(14) . . . . ?
C21 C8 C14 C16 13.12(14) . . . . ?
C13 C8 C14 C16 -168.75(9) . . . . ?
C18 C7 C15 C6 -3.74(16) . . . . ?
O1 C6 C15 C7 175.69(10) . . . . ?
C5 C6 C15 C7 -2.31(17) . . . . ?
C9 C14 C16 C30 176.42(10) . . . . ?
C8 C14 C16 C30 -1.67(16) . . . . ?
C29 C17 C18 C7 173.51(10) . . . . ?
C29 C17 C18 C3 -4.08(16) . . . . ?
C15 C7 C18 C17 -174.95(11) . . . . ?
C15 C7 C18 C3 2.58(16) . . . . ?
C4 C3 C18 C17 5.16(14) . . . . ?
C5 C3 C18 C17 -178.11(9) . . . . ?
C4 C3 C18 C7 -172.39(9) . . . . ?
C5 C3 C18 C7 4.33(14) . . . . ?
C14 C8 C21 C23 -16.55(14) . . . . ?
C13 C8 C21 C23 165.61(10) . . . . ?
C14 C8 C21 C12 159.36(12) . . . . ?
C13 C8 C21 C12 -18.5(2) . . . . ?
C28 C12 C21 C23 -6.93(11) . . . . ?
C26 C12 C21 C23 167.21(12) . . . . ?
C28 C12 C21 C8 176.82(12) . . . . ?
C26 C12 C21 C8 -9.1(2) . . . . ?
C32 C19 C22 C24 -176.49(11) . . . . ?
C32 C19 C22 C26 1.50(17) . . . . ?
C28 O2 C23 C21 -3.24(11) . . . . ?
C28 O2 C23 C30 170.79(10) . . . . ?
C8 C21 C23 O2 -176.42(9) . . . . ?
C12 C21 C23 O2 6.40(11) . . . . ?
C8 C21 C23 C30 9.83(16) . . . . ?
C12 C21 C23 C30 -167.35(10) . . . . ?
C25 C10 C24 C22 -1.97(17) . . . . ?
C19 C22 C24 C10 173.90(11) . . . . ?
C26 C22 C24 C10 -4.14(16) . . . . ?
C26 C20 C25 C10 0.15(16) . . . . ?
C24 C10 C25 C20 4.06(17) . . . . ?
C25 C20 C26 C22 -6.23(15) . . . . ?
C25 C20 C26 C12 176.40(10) . . . . ?
C24 C22 C26 C20 8.12(15) . . . . ?
C19 C22 C26 C20 -169.92(10) . . . . ?
C24 C22 C26 C12 -174.32(10) . . . . ?
C19 C22 C26 C12 7.64(15) . . . . ?
C28 C12 C26 C20 164.68(10) . . . . ?
C21 C12 C26 C20 -8.96(19) . . . . ?
C28 C12 C26 C22 -12.72(14) . . . . ?
C21 C12 C26 C22 173.64(11) . . . . ?
C3 C4 C27 C29 -0.74(16) . . . . ?
C23 O2 C28 C12 -1.62(12) . . . . ?
C23 O2 C28 C32 178.50(10) . . . . ?
C26 C12 C28 O2 -170.04(9) . . . . ?
C21 C12 C28 O2 5.45(12) . . . . ?
C26 C12 C28 C32 9.83(16) . . . . ?
C21 C12 C28 C32 -174.67(11) . . . . ?
C18 C17 C29 C27 0.49(16) . . . . ?
C4 C27 C29 C17 1.98(16) . . . . ?
C14 C16 C30 C23 -6.02(15) . . . . ?
O2 C23 C30 C16 -171.30(9) . . . . ?
C21 C23 C30 C16 1.90(16) . . . . ?
C14 C9 C31 C11 -5.33(16) . . . . ?
O1 C11 C31 C9 -173.63(9) . . . . ?
C13 C11 C31 C9 2.10(16) . . . . ?
C22 C19 C32 C28 -5.10(17) . . . . ?
O2 C28 C32 C19 179.15(10) . . . . ?
C12 C28 C32 C19 -0.72(18) . . . . ?
